data_2207911
loop_
_publ_author_name
'Chen, Yue'

_publ_section_title
;
 Bis[2-(cyclohexyliminomethyl)-4-nitrophenolato]cobalt(II)
;
_journal_issue 1
_journal_name_full 'Acta Crystallographica Section E'
_journal_page_first m153
_journal_page_last m154
_journal_paper_doi 10.1107/S1600536805042182
_journal_volume 62
_journal_year 2006
_chemical_formula_iupac '[Co (C13 H15 N2 O3)2 ]'
_chemical_formula_moiety 'C26 H30 Co N4 O6'
_chemical_formula_sum 'C26 H30 Co N4 O6'
_chemical_formula_weight 553.47
_chemical_name_systematic
;
 ?
;
_space_group_IT_number 2
_symmetry_cell_setting triclinic
_symmetry_space_group_name_Hall '-P 1'
_symmetry_space_group_name_H-M 'P -1'
_atom_sites_solution_hydrogens geom
_atom_sites_solution_primary direct
_atom_sites_solution_secondary difmap
_audit_creation_method SHELXL-97
_cell_angle_alpha 113.6980(10)
_cell_angle_beta 104.0640(10)
_cell_angle_gamma 95.1050(10)
_cell_formula_units_Z 2
_cell_length_a 10.7650(10)
_cell_length_b 11.1350(10)
_cell_length_c 12.4100(10)
_cell_measurement_reflns_used 5677
_cell_measurement_temperature 298(2)
_cell_measurement_theta_max 27.4
_cell_measurement_theta_min 2.3
_cell_volume 1291.8(2)
_computing_cell_refinement 'SAINT (Bruker, 2000)'
_computing_data_collection 'SMART (Bruker, 2000)'
_computing_data_reduction SAINT
_computing_molecular_graphics SHELXTL
_computing_publication_material SHELXTL
_computing_structure_refinement SHELXTL
_computing_structure_solution 'SHELXTL (Bruker, 2000)'
_diffrn_ambient_temperature 298(2)
_diffrn_measured_fraction_theta_full 0.985
_diffrn_measured_fraction_theta_max 0.985
_diffrn_measurement_device_type
;
Bruker SMART APEX CCD area-detector diffractometer
;
_diffrn_measurement_method '\f and \w scans'
_diffrn_radiation_monochromator graphite
_diffrn_radiation_source 'fine-focus sealed tube'
_diffrn_radiation_type MoK\a
_diffrn_radiation_wavelength 0.71073
_diffrn_reflns_av_R_equivalents 0.0215
_diffrn_reflns_av_sigmaI/netI 0.0302
_diffrn_reflns_limit_h_max 13
_diffrn_reflns_limit_h_min -13
_diffrn_reflns_limit_k_max 14
_diffrn_reflns_limit_k_min -14
_diffrn_reflns_limit_l_max 16
_diffrn_reflns_limit_l_min -15
_diffrn_reflns_number 15016
_diffrn_reflns_theta_full 27.50
_diffrn_reflns_theta_max 27.50
_diffrn_reflns_theta_min 1.88
_diffrn_standards_decay_% 0
_diffrn_standards_number 0
_exptl_absorpt_coefficient_mu 0.712
_exptl_absorpt_correction_T_max 0.9322
_exptl_absorpt_correction_T_min 0.8706
_exptl_absorpt_correction_type multi-scan
_exptl_absorpt_process_details '(SADABS; Bruker, 2000)'
_exptl_crystal_colour red
_exptl_crystal_density_diffrn 1.423
_exptl_crystal_density_method 'not measured'
_exptl_crystal_description block
_exptl_crystal_F_000 578
_exptl_crystal_size_max 0.20
_exptl_crystal_size_mid 0.16
_exptl_crystal_size_min 0.10
_refine_diff_density_max 0.272
_refine_diff_density_min -0.216
_refine_ls_extinction_method none
_refine_ls_goodness_of_fit_ref 1.031
_refine_ls_hydrogen_treatment constr
_refine_ls_matrix_type full
_refine_ls_number_parameters 334
_refine_ls_number_reflns 5834
_refine_ls_number_restraints 0
_refine_ls_restrained_S_all 1.031
_refine_ls_R_factor_all 0.0454
_refine_ls_R_factor_gt 0.0381
_refine_ls_shift/su_max <0.001
_refine_ls_shift/su_mean <0.001
_refine_ls_structure_factor_coef Fsqd
_refine_ls_weighting_details 'calc w=1/[\s^2^(Fo^2^)+(0.0538P)^2^+0.2812P] where P=(Fo^2^+2Fc^2^)/3'
_refine_ls_weighting_scheme calc
_refine_ls_wR_factor_gt 0.0994
_refine_ls_wR_factor_ref 0.1039
_reflns_number_gt 4950
_reflns_number_total 5834
_reflns_threshold_expression I>2\s(I)
_cod_data_source_file su6260.cif
_cod_data_source_block I
_cod_depositor_comments
;
The following automatic conversions were performed:
'_symmetry_cell_setting' value 'Triclinic' changed to 'triclinic'
according to '/home/saulius/struct/CIF-dictionaries/cif_core.dic'
dictionary named 'cif_core.dic' version 2.4.1 from 2010-06-29.

Automatic conversion script
Id: cif_fix_enum 1527 2010-12-29 10:47:43Z saulius 

The following automatic conversions were performed:

'_symmetry_cell_setting' value 'Triclinic' changed to 'triclinic'
according to /home/saulius/struct/CIF-dictionaries/cif_core.dic
dictionary named 'cif_core.dic' version 2.4.1 from 2010-06-29.

Automatic conversion script
Id: cif_fix_values 1715 2011-07-08 13:25:40Z adriana 
;
_cod_original_cell_volume 1291.84(19)
_cod_database_code 2207911
_cod_database_fobs_code 2207911

loop_
_symmetry_equiv_pos_as_xyz
'x, y, z'
'-x, -y, -z'

loop_
_atom_site_label
_atom_site_fract_x
_atom_site_fract_y
_atom_site_fract_z
_atom_site_U_iso_or_equiv
_atom_site_adp_type
_atom_site_calc_flag
_atom_site_refinement_flags
_atom_site_occupancy
_atom_site_type_symbol
Co1 0.96670(2) 0.79077(2) 0.59431(2) 0.04198(10) Uani d . 1 Co
O1 0.85602(13) 0.66690(13) 0.43260(12) 0.0486(3) Uani d . 1 O
O2 0.32733(16) 0.61265(19) 0.05856(16) 0.0782(5) Uani d . 1 O
O3 0.35281(15) 0.81668(19) 0.19317(17) 0.0745(5) Uani d . 1 O
O4 1.14781(13) 0.85335(15) 0.62309(13) 0.0518(3) Uani d . 1 O
O5 1.56691(16) 0.7751(2) 1.02264(17) 0.0750(5) Uani d . 1 O
O6 1.68770(14) 0.89811(18) 0.97386(17) 0.0733(5) Uani d . 1 O
N1 0.86357(15) 0.93420(15) 0.61478(13) 0.0407(3) Uani d . 1 N
N2 0.38829(16) 0.7098(2) 0.15649(17) 0.0549(4) Uani d . 1 N
N3 0.99439(14) 0.70069(15) 0.70580(13) 0.0388(3) Uani d . 1 N
N4 1.58130(16) 0.83807(18) 0.96389(17) 0.0540(4) Uani d . 1 N
C1 0.74658(18) 0.68143(18) 0.37277(16) 0.0405(4) Uani d . 1 C
C2 0.69371(17) 0.79898(18) 0.41709(16) 0.0392(4) Uani d . 1 C
C3 0.57429(18) 0.80323(19) 0.34325(17) 0.0433(4) Uani d . 1 C
H3 0.5387 0.8789 0.3713 0.052 Uiso calc R 1 H
C4 0.50920(18) 0.6983(2) 0.23083(17) 0.0440(4) Uani d . 1 C
C5 0.5580(2) 0.5827(2) 0.18681(18) 0.0501(5) Uani d . 1 C
H5 0.5127 0.5115 0.1106 0.060 Uiso calc R 1 H
C6 0.6731(2) 0.5754(2) 0.25696(18) 0.0512(5) Uani d . 1 C
H6 0.7048 0.4973 0.2275 0.061 Uiso calc R 1 H
C7 0.75592(18) 0.91578(18) 0.53224(17) 0.0426(4) Uani d . 1 C
H7 0.7128 0.9868 0.5490 0.051 Uiso calc R 1 H
C8 0.90651(19) 1.06745(18) 0.72353(16) 0.0440(4) Uani d . 1 C
H8 0.8282 1.1034 0.7342 0.053 Uiso calc R 1 H
C9 0.9936(3) 1.1635(2) 0.7021(2) 0.0605(6) Uani d . 1 C
H9A 0.9474 1.1718 0.6287 0.073 Uiso calc R 1 H
H9B 1.0711 1.1293 0.6888 0.073 Uiso calc R 1 H
C10 1.0340(3) 1.3015(2) 0.8141(2) 0.0670(6) Uani d . 1 C
H10A 1.0944 1.3610 0.8015 0.080 Uiso calc R 1 H
H10B 0.9572 1.3396 0.8215 0.080 Uiso calc R 1 H
C11 1.0984(2) 1.2923(2) 0.9321(2) 0.0668(6) Uani d . 1 C
H11A 1.1814 1.2657 0.9293 0.080 Uiso calc R 1 H
H11B 1.1160 1.3797 1.0016 0.080 Uiso calc R 1 H
C12 1.0129(3) 1.1926(2) 0.9504(2) 0.0703(7) Uani d . 1 C
H12A 0.9351 1.2255 0.9645 0.084 Uiso calc R 1 H
H12B 1.0599 1.1837 1.0232 0.084 Uiso calc R 1 H
C13 0.9724(3) 1.0554(2) 0.83917(19) 0.0634(6) Uani d . 1 C
H13A 1.0491 1.0176 0.8303 0.076 Uiso calc R 1 H
H13B 0.9129 0.9955 0.8520 0.076 Uiso calc R 1 H
C14 1.23186(17) 0.78238(17) 0.78096(16) 0.0386(4) Uani d . 1 C
C15 1.24520(18) 0.84666(18) 0.70432(17) 0.0434(4) Uani d . 1 C
C16 1.3732(2) 0.9053(2) 0.7178(2) 0.0579(5) Uani d . 1 C
H16 1.3841 0.9464 0.6677 0.069 Uiso calc R 1 H
C17 1.4815(2) 0.9039(2) 0.8013(2) 0.0562(5) Uani d . 1 C
H17 1.5645 0.9441 0.8085 0.067 Uiso calc R 1 H
C18 1.46565(18) 0.84157(18) 0.87529(18) 0.0446(4) Uani d . 1 C
C19 1.34494(17) 0.78290(18) 0.86681(17) 0.0417(4) Uani d . 1 C
H19 1.3371 0.7427 0.9183 0.050 Uiso calc R 1 H
C20 1.10951(17) 0.71205(18) 0.77479(16) 0.0394(4) Uani d . 1 C
H20 1.1143 0.6700 0.8266 0.047 Uiso calc R 1 H
C21 0.88472(17) 0.61355(18) 0.70900(16) 0.0398(4) Uani d . 1 C
H21 0.9095 0.6091 0.7885 0.048 Uiso calc R 1 H
C22 0.76253(18) 0.6725(2) 0.69888(19) 0.0478(4) Uani d . 1 C
H22A 0.7798 0.7597 0.7686 0.057 Uiso calc R 1 H
H22B 0.7409 0.6849 0.6239 0.057 Uiso calc R 1 H
C23 0.64722(19) 0.5813(2) 0.6966(2) 0.0540(5) Uani d . 1 C
H23A 0.6653 0.5760 0.7749 0.065 Uiso calc R 1 H
H23B 0.5696 0.6187 0.6857 0.065 Uiso calc R 1 H
C24 0.62213(19) 0.4422(2) 0.5927(2) 0.0543(5) Uani d . 1 C
H24A 0.5979 0.4466 0.5140 0.065 Uiso calc R 1 H
H24B 0.5499 0.3849 0.5942 0.065 Uiso calc R 1 H
C25 0.7435(2) 0.3829(2) 0.6057(2) 0.0558(5) Uani d . 1 C
H25A 0.7264 0.2945 0.5377 0.067 Uiso calc R 1 H
H25B 0.7645 0.3734 0.6821 0.067 Uiso calc R 1 H
C26 0.85958(19) 0.47217(19) 0.60622(19) 0.0486(4) Uani d . 1 C
H26A 0.8418 0.4754 0.5271 0.058 Uiso calc R 1 H
H26B 0.9370 0.4348 0.6183 0.058 Uiso calc R 1 H

loop_
_atom_site_aniso_label
_atom_site_aniso_U_11
_atom_site_aniso_U_22
_atom_site_aniso_U_33
_atom_site_aniso_U_12
_atom_site_aniso_U_13
_atom_site_aniso_U_23
Co1 0.03937(15) 0.04773(16) 0.03899(15) 0.01415(11) 0.00682(10) 0.02107(12)
O1 0.0484(7) 0.0497(7) 0.0413(7) 0.0202(6) 0.0059(6) 0.0161(6)
O2 0.0563(10) 0.0854(12) 0.0633(11) -0.0018(9) -0.0140(8) 0.0255(9)
O3 0.0473(9) 0.0888(13) 0.0807(12) 0.0265(9) 0.0061(8) 0.0361(10)
O4 0.0425(7) 0.0650(9) 0.0548(8) 0.0105(6) 0.0079(6) 0.0371(7)
O5 0.0510(9) 0.1031(14) 0.0776(12) 0.0198(9) 0.0035(8) 0.0545(11)
O6 0.0358(8) 0.0792(11) 0.0885(12) 0.0064(7) 0.0020(8) 0.0319(10)
N1 0.0422(8) 0.0425(8) 0.0341(7) 0.0113(6) 0.0085(6) 0.0150(6)
N2 0.0382(9) 0.0702(12) 0.0546(10) 0.0053(8) 0.0056(8) 0.0318(9)
N3 0.0353(7) 0.0427(8) 0.0373(7) 0.0098(6) 0.0093(6) 0.0173(6)
N4 0.0370(9) 0.0545(10) 0.0544(10) 0.0121(7) 0.0031(7) 0.0140(8)
C1 0.0426(9) 0.0424(9) 0.0365(9) 0.0110(7) 0.0099(7) 0.0180(8)
C2 0.0392(9) 0.0399(9) 0.0364(9) 0.0083(7) 0.0077(7) 0.0170(7)
C3 0.0401(9) 0.0449(10) 0.0461(10) 0.0120(8) 0.0105(8) 0.0221(8)
C4 0.0375(9) 0.0518(11) 0.0421(10) 0.0035(8) 0.0057(8) 0.0247(9)
C5 0.0506(11) 0.0491(11) 0.0375(10) 0.0036(9) 0.0049(8) 0.0125(8)
C6 0.0546(12) 0.0448(10) 0.0449(11) 0.0146(9) 0.0101(9) 0.0126(9)
C7 0.0445(10) 0.0407(9) 0.0405(9) 0.0136(8) 0.0106(8) 0.0163(8)
C8 0.0437(10) 0.0432(10) 0.0361(9) 0.0120(8) 0.0085(8) 0.0100(8)
C9 0.0772(15) 0.0509(12) 0.0472(11) 0.0055(11) 0.0163(11) 0.0189(10)
C10 0.0839(17) 0.0461(12) 0.0584(14) 0.0015(11) 0.0138(12) 0.0177(10)
C11 0.0566(13) 0.0552(13) 0.0581(13) 0.0060(10) -0.0035(10) 0.0085(11)
C12 0.0975(19) 0.0607(14) 0.0335(10) 0.0089(13) 0.0041(11) 0.0126(10)
C13 0.0905(17) 0.0506(12) 0.0386(11) 0.0042(11) 0.0075(11) 0.0183(9)
C14 0.0362(9) 0.0374(9) 0.0378(9) 0.0092(7) 0.0079(7) 0.0137(7)
C15 0.0407(9) 0.0428(10) 0.0435(10) 0.0090(8) 0.0081(8) 0.0184(8)
C16 0.0490(11) 0.0638(13) 0.0660(14) 0.0014(10) 0.0112(10) 0.0393(12)
C17 0.0389(10) 0.0554(12) 0.0679(14) 0.0005(9) 0.0101(9) 0.0263(11)
C18 0.0362(9) 0.0404(9) 0.0444(10) 0.0090(7) 0.0030(8) 0.0113(8)
C19 0.0399(9) 0.0401(9) 0.0394(9) 0.0103(7) 0.0061(7) 0.0150(8)
C20 0.0402(9) 0.0421(9) 0.0365(9) 0.0115(7) 0.0102(7) 0.0182(8)
C21 0.0363(9) 0.0459(10) 0.0360(9) 0.0077(7) 0.0082(7) 0.0187(8)
C22 0.0410(10) 0.0507(11) 0.0502(11) 0.0131(8) 0.0155(8) 0.0193(9)
C23 0.0381(10) 0.0680(13) 0.0566(12) 0.0117(9) 0.0166(9) 0.0266(11)
C24 0.0391(10) 0.0646(13) 0.0526(12) -0.0010(9) 0.0070(9) 0.0258(10)
C25 0.0533(12) 0.0482(11) 0.0607(13) 0.0053(9) 0.0145(10) 0.0214(10)
C26 0.0451(10) 0.0482(11) 0.0525(11) 0.0133(8) 0.0164(9) 0.0204(9)

loop_
_atom_type_symbol
_atom_type_description
_atom_type_scat_dispersion_real
_atom_type_scat_dispersion_imag
_atom_type_scat_source
C C 0.0033 0.0016 'International Tables Vol C Tables 4.2.6.8 and 6.1.1.4'
H H 0.0000 0.0000 'International Tables Vol C Tables 4.2.6.8 and 6.1.1.4'
N N 0.0061 0.0033 'International Tables Vol C Tables 4.2.6.8 and 6.1.1.4'
O O 0.0106 0.0060 'International Tables Vol C Tables 4.2.6.8 and 6.1.1.4'
Co Co 0.3494 0.9721 'International Tables Vol C Tables 4.2.6.8 and 6.1.1.4'

loop_
_geom_angle_atom_site_label_1
_geom_angle_atom_site_label_2
_geom_angle_atom_site_label_3
_geom_angle
_geom_angle_publ_flag
O4 Co1 O1 120.86(6) yes
O4 Co1 N1 113.14(6) yes
O1 Co1 N1 95.95(6) yes
O4 Co1 N3 95.93(6) yes
O1 Co1 N3 110.11(6) yes
N1 Co1 N3 122.81(6) yes
C1 O1 Co1 126.49(12) ?
C15 O4 Co1 126.20(12) ?
C7 N1 C8 116.31(15) ?
C7 N1 Co1 120.99(12) ?
C8 N1 Co1 122.70(11) ?
O3 N2 O2 122.99(19) ?
O3 N2 C4 118.53(18) ?
O2 N2 C4 118.47(19) ?
C20 N3 C21 117.09(15) ?
C20 N3 Co1 121.24(13) ?
C21 N3 Co1 121.62(11) ?
O5 N4 O6 123.86(18) ?
O5 N4 C18 118.59(17) ?
O6 N4 C18 117.55(19) ?
O1 C1 C6 118.85(17) ?
O1 C1 C2 123.81(16) ?
C6 C1 C2 117.33(16) ?
C3 C2 C1 118.53(16) ?
C3 C2 C7 116.99(16) ?
C1 C2 C7 124.47(16) ?
C4 C3 C2 121.32(17) ?
C4 C3 H3 119.3 ?
C2 C3 H3 119.3 ?
C3 C4 C5 121.05(17) ?
C3 C4 N2 119.02(18) ?
C5 C4 N2 119.92(18) ?
C6 C5 C4 118.89(18) ?
C6 C5 H5 120.6 ?
C4 C5 H5 120.6 ?
C5 C6 C1 122.85(18) ?
C5 C6 H6 118.6 ?
C1 C6 H6 118.6 ?
N1 C7 C2 128.08(17) ?
N1 C7 H7 116.0 ?
C2 C7 H7 116.0 ?
N1 C8 C13 111.06(16) ?
N1 C8 C9 110.83(15) ?
C13 C8 C9 111.50(18) ?
N1 C8 H8 107.8 ?
C13 C8 H8 107.8 ?
C9 C8 H8 107.8 ?
C8 C9 C10 110.01(18) ?
C8 C9 H9A 109.7 ?
C10 C9 H9A 109.7 ?
C8 C9 H9B 109.7 ?
C10 C9 H9B 109.7 ?
H9A C9 H9B 108.2 ?
C11 C10 C9 111.6(2) ?
C11 C10 H10A 109.3 ?
C9 C10 H10A 109.3 ?
C11 C10 H10B 109.3 ?
C9 C10 H10B 109.3 ?
H10A C10 H10B 108.0 ?
C12 C11 C10 111.30(19) ?
C12 C11 H11A 109.4 ?
C10 C11 H11A 109.4 ?
C12 C11 H11B 109.4 ?
C10 C11 H11B 109.4 ?
H11A C11 H11B 108.0 ?
C11 C12 C13 111.9(2) ?
C11 C12 H12A 109.2 ?
C13 C12 H12A 109.2 ?
C11 C12 H12B 109.2 ?
C13 C12 H12B 109.2 ?
H12A C12 H12B 107.9 ?
C8 C13 C12 110.42(19) ?
C8 C13 H13A 109.6 ?
C12 C13 H13A 109.6 ?
C8 C13 H13B 109.6 ?
C12 C13 H13B 109.6 ?
H13A C13 H13B 108.1 ?
C19 C14 C15 118.97(17) ?
C19 C14 C20 116.53(16) ?
C15 C14 C20 124.47(16) ?
O4 C15 C16 118.48(18) ?
O4 C15 C14 124.18(17) ?
C16 C15 C14 117.33(17) ?
C17 C16 C15 122.6(2) ?
C17 C16 H16 118.7 ?
C15 C16 H16 118.7 ?
C16 C17 C18 118.85(18) ?
C16 C17 H17 120.6 ?
C18 C17 H17 120.6 ?
C19 C18 C17 121.48(18) ?
C19 C18 N4 119.30(18) ?
C17 C18 N4 119.22(18) ?
C18 C19 C14 120.73(18) ?
C18 C19 H19 119.6 ?
C14 C19 H19 119.6 ?
N3 C20 C14 127.42(17) ?
N3 C20 H20 116.3 ?
C14 C20 H20 116.3 ?
N3 C21 C22 110.36(15) ?
N3 C21 C26 110.04(14) ?
C22 C21 C26 111.37(15) ?
N3 C21 H21 108.3 ?
C22 C21 H21 108.3 ?
C26 C21 H21 108.3 ?
C23 C22 C21 111.09(17) ?
C23 C22 H22A 109.4 ?
C21 C22 H22A 109.4 ?
C23 C22 H22B 109.4 ?
C21 C22 H22B 109.4 ?
H22A C22 H22B 108.0 ?
C24 C23 C22 110.79(17) ?
C24 C23 H23A 109.5 ?
C22 C23 H23A 109.5 ?
C24 C23 H23B 109.5 ?
C22 C23 H23B 109.5 ?
H23A C23 H23B 108.1 ?
C23 C24 C25 110.51(17) ?
C23 C24 H24A 109.5 ?
C25 C24 H24A 109.5 ?
C23 C24 H24B 109.5 ?
C25 C24 H24B 109.5 ?
H24A C24 H24B 108.1 ?
C24 C25 C26 110.81(17) ?
C24 C25 H25A 109.5 ?
C26 C25 H25A 109.5 ?
C24 C25 H25B 109.5 ?
C26 C25 H25B 109.5 ?
H25A C25 H25B 108.1 ?
C25 C26 C21 110.45(16) ?
C25 C26 H26A 109.6 ?
C21 C26 H26A 109.6 ?
C25 C26 H26B 109.6 ?
C21 C26 H26B 109.6 ?
H26A C26 H26B 108.1 ?

loop_
_geom_bond_atom_site_label_1
_geom_bond_atom_site_label_2
_geom_bond_distance
_geom_bond_publ_flag
Co1 O4 1.906(2) yes
Co1 O1 1.916(2) yes
Co1 N1 1.994(2) yes
Co1 N3 1.994(2) yes
O1 C1 1.293(2) ?
O2 N2 1.228(2) ?
O3 N2 1.224(2) ?
O4 C15 1.297(2) ?
O5 N4 1.222(2) ?
O6 N4 1.226(2) ?
N1 C7 1.283(2) ?
N1 C8 1.484(2) ?
N2 C4 1.450(2) ?
N3 C20 1.286(2) ?
N3 C21 1.479(2) ?
N4 C18 1.462(2) ?
C1 C6 1.415(3) ?
C1 C2 1.430(2) ?
C2 C3 1.403(2) ?
C2 C7 1.438(2) ?
C3 C4 1.368(3) ?
C3 H3 0.9300 ?
C4 C5 1.387(3) ?
C5 C6 1.361(3) ?
C5 H5 0.9300 ?
C6 H6 0.9300 ?
C7 H7 0.9300 ?
C8 C13 1.502(3) ?
C8 C9 1.506(3) ?
C8 H8 0.9800 ?
C9 C10 1.534(3) ?
C9 H9A 0.9700 ?
C9 H9B 0.9700 ?
C10 C11 1.508(3) ?
C10 H10A 0.9700 ?
C10 H10B 0.9700 ?
C11 C12 1.501(4) ?
C11 H11A 0.9700 ?
C11 H11B 0.9700 ?
C12 C13 1.524(3) ?
C12 H12A 0.9700 ?
C12 H12B 0.9700 ?
C13 H13A 0.9700 ?
C13 H13B 0.9700 ?
C14 C19 1.407(2) ?
C14 C15 1.426(3) ?
C14 C20 1.440(2) ?
C15 C16 1.412(3) ?
C16 C17 1.365(3) ?
C16 H16 0.9300 ?
C17 C18 1.386(3) ?
C17 H17 0.9300 ?
C18 C19 1.362(3) ?
C19 H19 0.9300 ?
C20 H20 0.9300 ?
C21 C22 1.522(3) ?
C21 C26 1.523(3) ?
C21 H21 0.9800 ?
C22 C23 1.520(3) ?
C22 H22A 0.9700 ?
C22 H22B 0.9700 ?
C23 C24 1.512(3) ?
C23 H23A 0.9700 ?
C23 H23B 0.9700 ?
C24 C25 1.519(3) ?
C24 H24A 0.9700 ?
C24 H24B 0.9700 ?
C25 C26 1.523(3) ?
C25 H25A 0.9700 ?
C25 H25B 0.9700 ?
C26 H26A 0.9700 ?
C26 H26B 0.9700 ?
